data_7003036
loop_
_publ_author_name
'Juri\'c, Marijana'
'Peri\'c, Berislav'
'Brni\<cevi\'c, Nevenka'
'Planini\'c, Pavica'
'Paji\'c, Damir'
'Zadro, Kre\<so'
'Giester, Gerald'
'Kaitner, Branko'

_publ_section_title
;
 Supramolecular motifs and solvatomorphism within the compounds
 [M(bpy)3]2[NbO(C2O4)3]Cl&#x00B7;nH2O (M = Fe2+, Co2+, Ni2+, Cu2+ and
 Zn2+; n = 11, 12). Syntheses, structures and magnetic properties
;
_journal_issue 6
_journal_name_full 'Dalton Transactions'
_journal_page_first 742
_journal_page_last 754
_journal_paper_doi 10.1039/b707937k
_journal_year 2008
_chemical_formula_moiety '2(C30 H24 N6 Zn), C6 Nb O13, 11(H2 O), Cl'
_chemical_formula_structural '(C30 H24 N6 Zn)2, (C6 Nb O13), 11(H2 O), Cl'
_chemical_formula_sum 'C66 H70 Cl N12 Nb O24 Zn2'
_chemical_formula_weight 1674.44
_chemical_name_systematic
;
?
;
_space_group_IT_number 14
_symmetry_cell_setting monoclinic
_symmetry_Int_Tables_number 14
_symmetry_space_group_name_Hall '-P 2ybc'
_symmetry_space_group_name_H-M 'P 1 21/c 1'
_atom_sites_solution_primary direct
_atom_sites_solution_secondary difmap
_cell_angle_alpha 90
_cell_angle_beta 102.190(10)
_cell_angle_gamma 90
_cell_formula_units_Z 4
_cell_length_a 24.070(2)
_cell_length_b 13.3320(10)
_cell_length_c 23.168(2)
_cell_measurement_reflns_used 43343
_cell_measurement_temperature 200(3)
_cell_measurement_theta_max 30.52
_cell_measurement_theta_min 3.46
_cell_volume 7267.0(11)
_computing_cell_refinement 'DENZO-SCALEPACK (Otwinowski & Minor, 1997)'
_computing_data_collection 'Nonius Collect Software (Nonius, 1998)'
_computing_data_reduction 'DENZO-SCALEPACK (Otwinowski & Minor, 1997)'
_computing_molecular_graphics 'PLATON (Spek, 2003), ORTEP-3, (Farrugia, 1997)'
_computing_publication_material 'PLATON (Spek, 2003)'
_computing_structure_refinement 'SHELXL97 (Sheldrick, 1997)'
_computing_structure_solution 'SHELXS97 (Sheldrick, 1997)'
_diffrn_ambient_temperature 200(3)
_diffrn_detector_area_resol_mean 18.4
_diffrn_measured_fraction_theta_full 0.996
_diffrn_measured_fraction_theta_max 0.996
_diffrn_measurement_device_type 'Nonius-Kappa CCD'
_diffrn_measurement_method 'omega scans'
_diffrn_radiation_monochromator graphite
_diffrn_radiation_probe x-ray
_diffrn_radiation_source 'fine-focus sealed tube'
_diffrn_radiation_type MoK\a
_diffrn_radiation_wavelength 0.71073
_diffrn_reflns_av_R_equivalents 0.0336
_diffrn_reflns_av_sigmaI/netI 0.0493
_diffrn_reflns_limit_h_max 34
_diffrn_reflns_limit_h_min -34
_diffrn_reflns_limit_k_max 18
_diffrn_reflns_limit_k_min -18
_diffrn_reflns_limit_l_max 33
_diffrn_reflns_limit_l_min -33
_diffrn_reflns_number 43343
_diffrn_reflns_reduction_process
;
?
;
_diffrn_reflns_theta_full 30.52
_diffrn_reflns_theta_max 30.52
_diffrn_reflns_theta_min 3.46
_exptl_absorpt_coefficient_mu 0.933
_exptl_absorpt_correction_T_max 0.95
_exptl_absorpt_correction_T_min 0.76
_exptl_absorpt_correction_type multi-scan
_exptl_absorpt_process_details 'DENZO-SCALEPACK (Otwinowski & Minor, 1997)'
_exptl_crystal_colour pink
_exptl_crystal_density_diffrn 1.530
_exptl_crystal_density_method 'Not Measured'
_exptl_crystal_description needle
_exptl_crystal_F_000 3440
_exptl_crystal_size_max 0.3
_exptl_crystal_size_mid 0.1
_exptl_crystal_size_min 0.05
_refine_diff_density_max 1.770
_refine_diff_density_min -0.764
_refine_diff_density_rms 0.068
_refine_ls_extinction_method none
_refine_ls_goodness_of_fit_ref 1.025
_refine_ls_hydrogen_treatment mixed
_refine_ls_matrix_type full
_refine_ls_number_parameters 1033
_refine_ls_number_reflns 22113
_refine_ls_number_restraints 48
_refine_ls_restrained_S_all 1.025
_refine_ls_R_factor_all 0.0762
_refine_ls_R_factor_gt 0.0408
_refine_ls_shift/su_max 0.001
_refine_ls_shift/su_mean 0.000
_refine_ls_structure_factor_coef Fsqd
_refine_ls_weighting_details 'calc w=1/[\s^2^(Fo^2^)+(0.0492P)^2^+2.3516P] where P=(Fo^2^+2Fc^2^)/3'
_refine_ls_weighting_scheme calc
_refine_ls_wR_factor_gt 0.0947
_refine_ls_wR_factor_ref 0.1068
_reflns_number_gt 14954
_reflns_number_total 22113
_reflns_threshold_expression >2sigma(I)
_cod_data_source_file b707937k.txt
_cod_data_source_block VII
_cod_depositor_comments
;
The following automatic conversions were performed:
'_symmetry_cell_setting' value 'Monoclinic' changed to 'monoclinic'
according to '/home/saulius/struct/CIF-dictionaries/cif_core.dic'
dictionary named 'cif_core.dic' version 2.4.1 from 2010-06-29.

Automatic conversion script
Id: cif_fix_enum 1527 2010-12-29 10:47:43Z saulius 
;
_cod_original_sg_symbol_H-M 'P 21/c'
_cod_database_code 7003036

loop_
_symmetry_equiv_pos_as_xyz
x,y,z
-x,1/2+y,1/2-z
-x,-y,-z
x,1/2-y,1/2+z

loop_
_atom_site_aniso_label
_atom_site_aniso_U_11
_atom_site_aniso_U_22
_atom_site_aniso_U_33
_atom_site_aniso_U_23
_atom_site_aniso_U_13
_atom_site_aniso_U_12
Zn1 0.0286(1) 0.0270(1) 0.0277(1) -0.0025(1) 0.0051(1) 0.0000(1)
N1 0.0297(9) 0.0292(9) 0.0285(9) -0.0041(7) 0.0019(7) 0.0006(7)
N2 0.0265(8) 0.0316(9) 0.0288(9) -0.0026(7) 0.0025(7) -0.0014(7)
N3 0.0335(9) 0.0383(10) 0.0292(9) -0.0029(8) 0.0104(7) -0.0025(8)
N4 0.0304(9) 0.0280(9) 0.0298(9) -0.0020(7) 0.0067(7) -0.0014(7)
N5 0.0321(9) 0.0265(9) 0.0289(9) 0.0016(7) 0.0062(7) 0.0018(7)
N6 0.0318(9) 0.0251(9) 0.0282(9) 0.0008(7) 0.0046(7) -0.0007(7)
C1 0.0368(12) 0.0395(13) 0.0303(11) -0.0043(10) -0.0013(9) 0.0047(10)
C2 0.0458(13) 0.0428(14) 0.0303(11) -0.0082(10) 0.0005(10) -0.0033(11)
C3 0.0525(14) 0.0337(12) 0.0378(12) -0.0119(10) 0.0086(11) -0.0012(11)
C4 0.0405(12) 0.0292(11) 0.0395(12) -0.0025(10) 0.0085(10) 0.0051(10)
C5 0.0267(10) 0.0278(11) 0.0295(10) -0.0008(8) 0.0072(8) -0.0006(8)
C6 0.0248(10) 0.0321(11) 0.0299(10) 0.0014(9) 0.0068(8) 0.0003(8)
C7 0.0347(12) 0.0358(13) 0.0440(13) 0.0007(10) 0.0059(10) 0.0068(10)
C8 0.0325(12) 0.0524(16) 0.0430(14) 0.0097(12) -0.0011(10) 0.0062(11)
C9 0.0322(12) 0.0581(16) 0.0303(11) 0.0010(11) -0.0019(9) -0.0071(11)
C10 0.0335(11) 0.0416(13) 0.0297(11) -0.0034(10) 0.0024(9) -0.0027(10)
C11 0.0505(15) 0.0528(16) 0.0390(13) -0.0081(12) 0.0181(11) -0.0039(12)
C12 0.0519(15) 0.071(2) 0.0385(13) -0.0025(13) 0.0216(12) -0.0033(14)
C13 0.0468(15) 0.0634(18) 0.0477(15) 0.0122(13) 0.0186(12) -0.0077(13)
C14 0.0399(13) 0.0405(14) 0.0467(14) 0.0051(11) 0.0114(11) -0.0021(11)
C15 0.0260(10) 0.0324(11) 0.0326(11) 0.0033(9) 0.0034(8) 0.0021(9)
C16 0.0264(10) 0.0289(11) 0.0321(11) -0.0005(9) 0.0036(8) 0.0013(8)
C17 0.0394(12) 0.0315(12) 0.0436(13) -0.0018(10) 0.0039(10) -0.0062(10)
C18 0.0488(14) 0.0337(12) 0.0430(14) -0.0106(11) 0.0010(11) -0.0014(11)
C19 0.0436(13) 0.0423(14) 0.0368(12) -0.0103(10) 0.0095(10) 0.0038(11)
C20 0.0382(12) 0.0365(12) 0.0338(11) -0.0038(10) 0.0117(9) 0.0008(10)
C21 0.0364(12) 0.0360(12) 0.0330(11) 0.0053(9) 0.0094(9) 0.0021(10)
C22 0.0452(13) 0.0332(12) 0.0291(11) 0.0046(9) 0.0048(10) 0.0052(10)
C23 0.0345(12) 0.0390(13) 0.0312(11) 0.0003(10) -0.0024(9) 0.0052(10)
C24 0.0303(11) 0.0377(12) 0.0344(11) 0.0005(10) 0.0055(9) -0.0002(9)
C25 0.0297(10) 0.0249(10) 0.0275(10) -0.0009(8) 0.0068(8) 0.0002(8)
C26 0.0305(10) 0.0258(10) 0.0260(10) -0.0021(8) 0.0031(8) -0.0010(8)
C27 0.0319(11) 0.0397(12) 0.0342(12) 0.0016(10) 0.0090(9) -0.0030(9)
C28 0.0411(13) 0.0414(13) 0.0340(12) -0.0004(10) 0.0138(10) -0.0060(10)
C29 0.0486(14) 0.0338(12) 0.0275(11) 0.0029(9) 0.0084(10) -0.0002(10)
C30 0.0365(11) 0.0328(12) 0.0298(11) 0.0033(9) 0.0041(9) 0.0019(9)
Zn2 0.0277(1) 0.0289(1) 0.0367(1) 0.0042(1) 0.0075(1) 0.0004(1)
N7 0.0338(10) 0.0283(9) 0.0381(10) 0.0016(8) 0.0028(8) -0.0010(8)
N8 0.0357(10) 0.0431(12) 0.0431(11) -0.0052(9) 0.0123(9) 0.0006(9)
N9 0.0305(9) 0.0344(10) 0.0410(11) 0.0002(8) 0.0086(8) -0.0003(8)
N10 0.0305(10) 0.0386(11) 0.0462(11) 0.0109(9) 0.0104(8) 0.0011(8)
N11 0.0290(9) 0.0291(9) 0.0352(9) 0.0002(8) 0.0073(7) -0.0018(7)
N12 0.0297(9) 0.0350(10) 0.0299(9) 0.0026(8) 0.0053(7) -0.0002(8)
C31 0.0443(13) 0.0388(13) 0.0369(12) 0.0070(10) 0.0029(10) -0.0043(11)
C32 0.0630(17) 0.0442(15) 0.0418(14) 0.0142(12) -0.0020(12) -0.0070(13)
C33 0.089(2) 0.0420(16) 0.0568(18) 0.0178(14) -0.0047(17) 0.0025(16)
C34 0.0660(18) 0.0359(14) 0.0619(18) -0.0005(13) -0.0039(14) 0.0149(13)
C35 0.0344(12) 0.0322(12) 0.0449(13) -0.0038(10) -0.0030(10) 0.0000(10)
C36 0.0304(11) 0.0340(12) 0.0517(14) -0.0121(11) 0.0012(10) 0.0003(9)
C37 0.0484(15) 0.0471(16) 0.074(2) -0.0226(15) 0.0089(14) 0.0046(13)
C38 0.0543(17) 0.064(2) 0.085(2) -0.0366(18) 0.0298(16) -0.0037(15)
C39 0.0610(18) 0.073(2) 0.0599(18) -0.0248(16) 0.0313(15) -0.0191(16)
C40 0.0550(16) 0.0568(17) 0.0513(16) -0.0052(13) 0.0220(13) -0.0040(14)
C41 0.0361(12) 0.0485(15) 0.0424(13) 0.0017(11) 0.0054(10) -0.0009(11)
C42 0.0394(14) 0.071(2) 0.0430(14) -0.0050(14) 0.0015(11) -0.0029(13)
C43 0.0432(15) 0.081(2) 0.0536(17) -0.0104(16) 0.0049(13) -0.0232(15)
C44 0.0473(15) 0.0573(17) 0.0554(16) -0.0040(14) 0.0131(13) -0.0196(13)
C45 0.0311(11) 0.0355(12) 0.0449(13) -0.0060(10) 0.0143(10) -0.0028(9)
C46 0.0338(11) 0.0300(11) 0.0453(13) -0.0021(10) 0.0184(10) -0.0006(9)
C47 0.0480(14) 0.0356(13) 0.0571(16) -0.0009(12) 0.0249(12) -0.0069(11)
C48 0.0651(18) 0.0380(14) 0.0549(16) 0.0100(12) 0.0299(14) 0.0013(13)
C49 0.0536(16) 0.0506(16) 0.0541(16) 0.0214(13) 0.0152(13) 0.0076(13)
C50 0.0386(13) 0.0552(17) 0.0575(16) 0.0217(13) 0.0090(12) 0.0002(12)
C51 0.0364(12) 0.0342(12) 0.0437(13) -0.0038(10) 0.0066(10) -0.0070(10)
C52 0.0515(15) 0.0382(13) 0.0408(13) -0.0065(11) 0.0111(11) -0.0065(11)
C53 0.0473(14) 0.0458(14) 0.0450(14) -0.0032(12) 0.0191(11) 0.0026(12)
C54 0.0335(12) 0.0488(15) 0.0418(13) 0.0006(11) 0.0123(10) -0.0003(11)
C55 0.0302(10) 0.0300(11) 0.0313(11) 0.0052(9) 0.0078(8) -0.0017(9)
C56 0.0307(10) 0.0311(11) 0.0292(10) 0.0074(9) 0.0048(8) -0.0012(9)
C57 0.0291(11) 0.0477(14) 0.0358(12) 0.0067(10) 0.0057(9) -0.0032(10)
C58 0.0366(12) 0.0486(15) 0.0384(13) 0.0058(11) -0.0022(10) -0.0088(11)
C59 0.0460(14) 0.0434(14) 0.0323(12) 0.0019(10) -0.0030(10) -0.0036(11)
C60 0.0385(12) 0.0444(14) 0.0340(12) -0.0003(10) 0.0052(10) 0.0015(10)
Nb1 0.0261(1) 0.0305(1) 0.0268(1) 0.0003(1) 0.0028(1) 0.0023(1)
O1 0.0371(8) 0.0471(10) 0.0299(8) -0.0018(7) 0.0053(7) 0.0007(7)
O2 0.0268(8) 0.0329(8) 0.0479(9) 0.0110(7) 0.0027(7) -0.0013(6)
O3 0.0372(9) 0.0298(8) 0.0444(9) 0.0049(7) 0.0035(7) 0.0012(7)
O4 0.0298(9) 0.0613(12) 0.0759(14) 0.0226(11) -0.0005(9) -0.0077(8)
O5 0.0529(11) 0.0494(11) 0.0762(14) 0.0216(10) 0.0129(10) -0.0136(9)
O6 0.0266(8) 0.0501(11) 0.0455(9) 0.0013(8) 0.0042(7) -0.0017(7)
O7 0.0314(8) 0.0320(8) 0.0462(9) 0.0043(7) 0.0027(7) -0.0020(7)
O8 0.0456(12) 0.0784(16) 0.119(2) 0.0403(15) -0.0205(12) -0.0296(11)
O9 0.0664(12) 0.0350(10) 0.0618(12) 0.0010(9) 0.0095(10) -0.0127(9)
O10 0.0357(8) 0.0413(9) 0.0296(8) -0.0022(7) 0.0044(6) 0.0131(7)
O11 0.0339(8) 0.0336(8) 0.0303(8) -0.0015(6) 0.0058(6) 0.0078(6)
O12 0.0453(10) 0.0476(10) 0.0407(9) 0.0039(8) 0.0013(8) 0.0200(8)
O13 0.0434(9) 0.0476(10) 0.0297(8) 0.0040(7) 0.0104(7) 0.0078(8)
C61 0.0318(11) 0.0369(12) 0.0391(12) 0.0036(10) 0.0052(9) -0.0006(10)
C62 0.0428(13) 0.0332(12) 0.0370(12) 0.0008(10) 0.0073(10) -0.0034(10)
C63 0.0346(12) 0.0573(17) 0.0420(14) 0.0140(12) -0.0028(10) -0.0131(12)
C64 0.0424(13) 0.0396(14) 0.0329(12) 0.0026(10) 0.0077(10) -0.0106(11)
C65 0.0254(10) 0.0348(12) 0.0331(11) -0.0012(9) 0.0043(8) 0.0021(9)
C66 0.0260(10) 0.0312(11) 0.0314(11) 0.0009(9) 0.0065(8) -0.0011(8)
O17 0.0618(14) 0.0760(17) 0.0960(19) -0.0036(14) 0.0122(13) 0.0021(12)
O18 0.0650(16) 0.0652(15) 0.150(3) 0.0036(17) 0.0418(17) -0.0157(12)
O19 0.0670(12) 0.0418(10) 0.0434(10) 0.0059(8) 0.0047(10) -0.0010(10)
O20 0.0865(18) 0.107(2) 0.0784(17) 0.0091(16) 0.0312(14) 0.0078(16)
O14 0.0574(15) 0.0616(15) 0.186(3) 0.0151(18) 0.0480(18) -0.0087(12)
O15 0.0452(11) 0.0519(12) 0.0688(13) 0.0073(11) -0.0025(10) 0.0037(9)
O16 0.105(2) 0.0789(17) 0.0995(18) 0.0232(16) 0.0717(17) 0.0275(15)
O21 0.0730(16) 0.0916(19) 0.0861(18) -0.0196(14) 0.0408(14) -0.0005(14)
O22 0.0753(16) 0.0715(16) 0.0643(14) 0.0071(12) 0.0049(12) 0.0216(12)
O23 0.0387(9) 0.0463(10) 0.0341(9) 0.0035(8) 0.0045(7) 0.0056(8)
O24 0.0539(13) 0.127(2) 0.0471(12) -0.0173(13) 0.0165(10) -0.0013(14)
Cl1 0.0554(4) 0.0471(4) 0.0453(3) -0.0032(3) 0.0166(3) 0.0085(3)

loop_
_atom_site_label
_atom_site_type_symbol
_atom_site_thermal_displace_type
_atom_site_fract_x
_atom_site_fract_y
_atom_site_fract_z
_atom_site_occupancy
_atom_site_U_iso_or_equiv
_atom_site_calc_flag
_atom_site_refinement_flags
Zn1 Zn Uani 0.08114(1) 0.34285(2) 0.25597(1) 1.000 0.0279(1) . .
N1 N Uani 0.08119(7) 0.21023(13) 0.20373(8) 1.000 0.0298(5) . .
N2 N Uani 0.14948(7) 0.25454(13) 0.30681(8) 1.000 0.0295(5) . .
N3 N Uani 0.13587(8) 0.42617(14) 0.20955(8) 1.000 0.0331(5) . .
N4 N Uani 0.10066(7) 0.47669(13) 0.30689(8) 1.000 0.0294(5) . .
N5 N Uani 0.00183(7) 0.39624(13) 0.20423(7) 1.000 0.0292(5) . .
N6 N Uani 0.01905(7) 0.28669(13) 0.30274(7) 1.000 0.0286(5) . .
C1 C Uani 0.04645(10) 0.19292(18) 0.15105(10) 1.000 0.0368(7) . .
C2 C Uani 0.04881(10) 0.10656(18) 0.11947(10) 1.000 0.0407(7) . .
C3 C Uani 0.08759(11) 0.03363(18) 0.14272(10) 1.000 0.0415(7) . .
C4 C Uani 0.12301(10) 0.04961(17) 0.19724(10) 1.000 0.0364(7) . .
C5 C Uani 0.11942(8) 0.13948(16) 0.22652(9) 1.000 0.0278(6) . .
C6 C Uani 0.15730(8) 0.16398(16) 0.28428(9) 1.000 0.0288(6) . .
C7 C Uani 0.19823(9) 0.09831(18) 0.31381(10) 1.000 0.0385(7) . .
C8 C Uani 0.23180(10) 0.1260(2) 0.36691(11) 1.000 0.0440(8) . .
C9 C Uani 0.22393(10) 0.2189(2) 0.39020(10) 1.000 0.0415(8) . .
C10 C Uani 0.18254(9) 0.28068(19) 0.35903(9) 1.000 0.0356(7) . .
C11 C Uani 0.15155(11) 0.3970(2) 0.16008(11) 1.000 0.0462(8) . .
C12 C Uani 0.18388(12) 0.4561(2) 0.13110(12) 1.000 0.0520(9) . .
C13 C Uani 0.20057(11) 0.5487(2) 0.15366(12) 1.000 0.0514(9) . .
C14 C Uani 0.18550(10) 0.57962(19) 0.20537(11) 1.000 0.0420(8) . .
C15 C Uani 0.15329(9) 0.51602(16) 0.23258(9) 1.000 0.0307(6) . .
C16 C Uani 0.13534(8) 0.54327(16) 0.28826(9) 1.000 0.0295(6) . .
C17 C Uani 0.15231(10) 0.63034(18) 0.31939(11) 1.000 0.0389(7) . .
C18 C Uani 0.13326(11) 0.65008(19) 0.37038(11) 1.000 0.0431(8) . .
C19 C Uani 0.09751(10) 0.58295(19) 0.38915(11) 1.000 0.0408(8) . .
C20 C Uani 0.08228(10) 0.49762(18) 0.35631(10) 1.000 0.0356(7) . .
C21 C Uani -0.00469(10) 0.44760(17) 0.15339(10) 1.000 0.0348(7) . .
C22 C Uani -0.05697(10) 0.47004(17) 0.11867(10) 1.000 0.0363(7) . .
C23 C Uani -0.10521(10) 0.44020(18) 0.13716(10) 1.000 0.0363(7) . .
C24 C Uani -0.09937(9) 0.38839(17) 0.18986(10) 1.000 0.0343(7) . .
C25 C Uani -0.04541(9) 0.36705(15) 0.22263(9) 1.000 0.0273(6) . .
C26 C Uani -0.03560(9) 0.30966(15) 0.27878(9) 1.000 0.0279(6) . .
C27 C Uani -0.07963(10) 0.28137(18) 0.30556(10) 1.000 0.0350(7) . .
C28 C Uani -0.06687(10) 0.22855(18) 0.35854(10) 1.000 0.0380(7) . .
C29 C Uani -0.01142(10) 0.20421(17) 0.38227(10) 1.000 0.0366(7) . .
C30 C Uani 0.03031(10) 0.23427(16) 0.35336(9) 1.000 0.0335(7) . .
Zn2 Zn Uani 0.41868(1) 0.24450(2) 0.21590(1) 1.000 0.0310(1) . .
N7 N Uani 0.41052(8) 0.38514(14) 0.17065(8) 1.000 0.0341(6) . .
N8 N Uani 0.37932(8) 0.34156(16) 0.27173(9) 1.000 0.0401(6) . .
N9 N Uani 0.33621(8) 0.19293(14) 0.17012(9) 1.000 0.0352(6) . .
N10 N Uani 0.40436(8) 0.11547(15) 0.26587(9) 1.000 0.0381(6) . .
N11 N Uani 0.46698(7) 0.17199(13) 0.16042(8) 1.000 0.0310(5) . .
N12 N Uani 0.50459(7) 0.27392(14) 0.26029(8) 1.000 0.0317(5) . .
C31 C Uani 0.43214(10) 0.40562(19) 0.12308(10) 1.000 0.0408(7) . .
C32 C Uani 0.42478(12) 0.4966(2) 0.09419(12) 1.000 0.0516(9) . .
C33 C Uani 0.39323(15) 0.5681(2) 0.11510(14) 1.000 0.0656(10) . .
C34 C Uani 0.37041(13) 0.5485(2) 0.16391(14) 1.000 0.0572(10) . .
C35 C Uani 0.38023(10) 0.45560(18) 0.19163(11) 1.000 0.0388(7) . .
C36 C Uani 0.35968(9) 0.42930(18) 0.24560(11) 1.000 0.0398(7) . .
C37 C Uani 0.32345(12) 0.4892(2) 0.26918(14) 1.000 0.0571(10) . .
C38 C Uani 0.30745(13) 0.4612(3) 0.32028(16) 1.000 0.0655(11) . .
C39 C Uani 0.32847(13) 0.3739(3) 0.34809(14) 1.000 0.0619(11) . .
C40 C Uani 0.36431(12) 0.3160(2) 0.32227(12) 1.000 0.0528(9) . .
C41 C Uani 0.30440(10) 0.2322(2) 0.12066(11) 1.000 0.0428(8) . .
C42 C Uani 0.25208(11) 0.1945(2) 0.09398(12) 1.000 0.0522(9) . .
C43 C Uani 0.23165(12) 0.1126(3) 0.11849(13) 1.000 0.0601(10) . .
C44 C Uani 0.26399(11) 0.0707(2) 0.16959(12) 1.000 0.0530(9) . .
C45 C Uani 0.31577(9) 0.11334(18) 0.19490(11) 1.000 0.0362(7) . .
C46 C Uani 0.35229(9) 0.07539(17) 0.25080(10) 1.000 0.0349(7) . .
C47 C Uani 0.33399(11) 0.00379(19) 0.28641(12) 1.000 0.0449(8) . .
C48 C Uani 0.36996(12) -0.0250(2) 0.33808(12) 1.000 0.0501(9) . .
C49 C Uani 0.42330(12) 0.0154(2) 0.35333(13) 1.000 0.0522(9) . .
C50 C Uani 0.43894(11) 0.0850(2) 0.31588(12) 1.000 0.0506(9) . .
C51 C Uani 0.44634(10) 0.11520(18) 0.11258(11) 1.000 0.0384(7) . .
C52 C Uani 0.48042(11) 0.06396(19) 0.08188(11) 1.000 0.0433(8) . .
C53 C Uani 0.53827(11) 0.0718(2) 0.10073(11) 1.000 0.0447(8) . .
C54 C Uani 0.56046(10) 0.13052(19) 0.14910(11) 1.000 0.0407(8) . .
C55 C Uani 0.52369(9) 0.18024(16) 0.17815(9) 1.000 0.0303(6) . .
C56 C Uani 0.54431(9) 0.24417(16) 0.23111(9) 1.000 0.0306(6) . .
C57 C Uani 0.60065(9) 0.27257(19) 0.24952(10) 1.000 0.0377(7) . .
C58 C Uani 0.61649(11) 0.33177(19) 0.29947(11) 1.000 0.0427(8) . .
C59 C Uani 0.57598(11) 0.36149(19) 0.32972(11) 1.000 0.0422(8) . .
C60 C Uani 0.52039(10) 0.33099(19) 0.30862(10) 1.000 0.0393(7) . .
Nb1 Nb Uani 0.33811(1) 0.68536(1) 0.49882(1) 1.000 0.0282(1) . .
O1 O Uani 0.32710(7) 0.72426(13) 0.56603(7) 1.000 0.0383(5) . .
O2 O Uani 0.42525(6) 0.65684(12) 0.52852(7) 1.000 0.0366(5) . .
O3 O Uani 0.38415(7) 0.81348(11) 0.47735(7) 1.000 0.0379(5) . .
O4 O Uani 0.51426(7) 0.71417(15) 0.54785(9) 1.000 0.0574(7) . .
O5 O Uani 0.46942(8) 0.87753(15) 0.47337(9) 1.000 0.0596(7) . .
O6 O Uani 0.25650(6) 0.61139(13) 0.48210(7) 1.000 0.0412(5) . .
O7 O Uani 0.35290(6) 0.52996(12) 0.50787(7) 1.000 0.0373(5) . .
O8 O Uani 0.20986(9) 0.46654(19) 0.47003(12) 1.000 0.0866(9) . .
O9 O Uani 0.31791(9) 0.37500(14) 0.49244(9) 1.000 0.0550(7) . .
O10 O Uani 0.27770(6) 0.79030(12) 0.45471(7) 1.000 0.0359(5) . .
O11 O Uani 0.32991(6) 0.65718(11) 0.40375(6) 1.000 0.0327(5) . .
O12 O Uani 0.23461(7) 0.85519(13) 0.36811(7) 1.000 0.0457(6) . .
O13 O Uani 0.29210(7) 0.71651(13) 0.31383(7) 1.000 0.0398(5) . .
C61 C Uani 0.46398(10) 0.72200(18) 0.52491(10) 1.000 0.0363(7) . .
C62 C Uani 0.43920(10) 0.81395(18) 0.48830(10) 1.000 0.0378(7) . .
C63 C Uani 0.25358(10) 0.5154(2) 0.48022(11) 1.000 0.0462(8) . .
C64 C Uani 0.31212(10) 0.46539(19) 0.49411(10) 1.000 0.0383(8) . .
C65 C Uani 0.26689(9) 0.79589(17) 0.39793(9) 1.000 0.0314(6) . .
C66 C Uani 0.29867(9) 0.71701(16) 0.36782(9) 1.000 0.0295(6) . .
O17 O Uani 0.12517(10) 0.1476(2) 0.48067(12) 1.000 0.0786(10) . .
O18 O Uani 0.12001(11) 0.34906(19) 0.49007(16) 1.000 0.0906(12) . .
O19 O Uani 0.00875(9) 0.41673(14) 0.46596(8) 1.000 0.0518(6) . .
O20 O Uani 0.03630(11) 0.0767(2) 0.52770(12) 1.000 0.0886(11) . .
O14 O Uani 0.39118(11) 0.20370(19) 0.49120(17) 1.000 0.0984(12) . .
O15 O Uani 0.33028(8) 0.02623(16) 0.46757(10) 1.000 0.0574(7) . .
O16 O Uani 0.22926(13) 0.0493(2) 0.50851(13) 1.000 0.0871(11) . .
O21 O Uani 0.19025(11) 0.8576(2) 0.51450(12) 1.000 0.0800(10) . .
O22 O Uani 0.15430(11) 0.60725(19) 0.55345(10) 1.000 0.0718(9) . .
O23 O Uani 0.21587(7) 0.85769(13) 0.23841(7) 1.000 0.0402(5) . .
O24 O Uani 0.24152(10) 0.7980(2) 0.13377(9) 1.000 0.0751(9) . .
Cl1 Cl Uani 0.06331(3) 0.75991(5) 0.48659(3) 1.000 0.0484(2) . .
H1 H Uiso 0.01980 0.24150 0.13540 1.000 0.0440 calc R
H2 H Uiso 0.02460 0.09740 0.08290 1.000 0.0490 calc R
H3 H Uiso 0.08990 -0.02550 0.12210 1.000 0.0500 calc R
H4 H Uiso 0.14900 0.00070 0.21410 1.000 0.0440 calc R
H7 H Uiso 0.20290 0.03580 0.29770 1.000 0.0460 calc R
H8 H Uiso 0.25950 0.08270 0.38700 1.000 0.0530 calc R
H9 H Uiso 0.24610 0.23920 0.42620 1.000 0.0500 calc R
H10 H Uiso 0.17710 0.34330 0.37470 1.000 0.0430 calc R
H11 H Uiso 0.14010 0.33420 0.14460 1.000 0.0550 calc R
H12 H Uiso 0.19420 0.43340 0.09690 1.000 0.0630 calc R
H13 H Uiso 0.22180 0.59050 0.13450 1.000 0.0620 calc R
H14 H Uiso 0.19680 0.64210 0.22160 1.000 0.0500 calc R
H17 H Uiso 0.17640 0.67530 0.30610 1.000 0.0470 calc R
H18 H Uiso 0.14450 0.70820 0.39180 1.000 0.0520 calc R
H19 H Uiso 0.08400 0.59500 0.42320 1.000 0.0490 calc R
H20 H Uiso 0.05810 0.45220 0.36900 1.000 0.0430 calc R
H21 H Uiso 0.02770 0.46900 0.14110 1.000 0.0420 calc R
H22 H Uiso -0.05970 0.50470 0.08340 1.000 0.0440 calc R
H23 H Uiso -0.14110 0.45460 0.11460 1.000 0.0440 calc R
H24 H Uiso -0.13140 0.36800 0.20320 1.000 0.0410 calc R
H27 H Uiso -0.11710 0.29750 0.28840 1.000 0.0420 calc R
H28 H Uiso -0.09560 0.21000 0.37760 1.000 0.0460 calc R
H29 H Uiso -0.00210 0.16800 0.41730 1.000 0.0440 calc R
H30 H Uiso 0.06790 0.21750 0.36960 1.000 0.0400 calc R
H31 H Uiso 0.45310 0.35610 0.10900 1.000 0.0490 calc R
H32 H Uiso 0.44070 0.50890 0.06160 1.000 0.0620 calc R
H33 H Uiso 0.38710 0.63010 0.09640 1.000 0.0790 calc R
H34 H Uiso 0.34880 0.59680 0.17810 1.000 0.0690 calc R
H37 H Uiso 0.30980 0.54870 0.25040 1.000 0.0690 calc R
H38 H Uiso 0.28250 0.50100 0.33600 1.000 0.0790 calc R
H39 H Uiso 0.31890 0.35430 0.38330 1.000 0.0740 calc R
H40 H Uiso 0.37860 0.25670 0.34080 1.000 0.0630 calc R
H41 H Uiso 0.31840 0.28740 0.10370 1.000 0.0510 calc R
H42 H Uiso 0.23100 0.22410 0.06000 1.000 0.0630 calc R
H43 H Uiso 0.19650 0.08530 0.10110 1.000 0.0720 calc R
H44 H Uiso 0.25100 0.01460 0.18660 1.000 0.0640 calc R
H47 H Uiso 0.29790 -0.02420 0.27540 1.000 0.0540 calc R
H48 H Uiso 0.35800 -0.07190 0.36260 1.000 0.0600 calc R
H49 H Uiso 0.44820 -0.00370 0.38800 1.000 0.0630 calc R
H50 H Uiso 0.47530 0.11220 0.32580 1.000 0.0610 calc R
H51 H Uiso 0.40710 0.11040 0.09970 1.000 0.0460 calc R
H52 H Uiso 0.46470 0.02500 0.04920 1.000 0.0520 calc R
H53 H Uiso 0.56240 0.03760 0.08100 1.000 0.0540 calc R
H54 H Uiso 0.59960 0.13680 0.16210 1.000 0.0490 calc R
H57 H Uiso 0.62760 0.25210 0.22850 1.000 0.0450 calc R
H58 H Uiso 0.65420 0.35120 0.31240 1.000 0.0510 calc R
H59 H Uiso 0.58560 0.40100 0.36340 1.000 0.0510 calc R
H60 H Uiso 0.49280 0.35100 0.32890 1.000 0.0470 calc R
H171 H Uiso 0.1582(7) 0.124(3) 0.4875(15) 1.000 0.0940 . .
H172 H Uiso 0.1120(9) 0.131(4) 0.5103(8) 0.500 0.0940 . .
H173 H Uiso 0.1295(19) 0.2061(8) 0.4949(15) 0.500 0.0940 . .
H181 H Uiso 0.1426(14) 0.386(2) 0.4784(17) 1.000 0.1090 . .
H182 H Uiso 0.123(3) 0.2923(7) 0.4754(16) 0.500 0.1090 . .
H183 H Uiso 0.0919(18) 0.385(3) 0.492(4) 0.500 0.1090 . .
H191 H Uiso -0.0114(10) 0.3752(17) 0.4781(13) 1.000 0.0620 . .
H192 H Uiso 0.0417(7) 0.394(3) 0.475(3) 0.500 0.0620 . .
H193 H Uiso 0.011(2) 0.466(2) 0.488(2) 0.500 0.0620 . .
H201 H Uiso 0.0093(5) 0.1131(9) 0.5315(11) 1.000 0.1060 . .
H202 H Uiso 0.0236(8) 0.0170(9) 0.5228(14) 0.500 0.1060 . .
H203 H Uiso 0.0599(19) 0.115(2) 0.516(3) 0.500 0.1060 . .
H141 H Uiso 0.3762(15) 0.2606(15) 0.492(2) 1.000 0.1180 . .
H142 H Uiso 0.4232(9) 0.217(3) 0.484(2) 1.000 0.1180 . .
H151 H Uiso 0.3534(10) 0.0736(13) 0.4748(14) 1.000 0.0690 . .
H152 H Uiso 0.3499(10) -0.0256(12) 0.4791(14) 1.000 0.0690 . .
H161 H Uiso 0.2622(8) 0.049(3) 0.5019(18) 1.000 0.1050 . .
H162 H Uiso 0.2210(15) -0.0121(11) 0.5099(19) 1.000 0.1050 . .
H211 H Uiso 0.1562(6) 0.838(3) 0.5059(16) 1.000 0.0960 . .
H212 H Uiso 0.2055(12) 0.827(3) 0.4900(13) 1.000 0.0960 . .
H221 H Uiso 0.1291(12) 0.648(2) 0.5373(13) 1.000 0.0860 . .
H222 H Uiso 0.1647(14) 0.579(2) 0.5255(10) 1.000 0.0860 . .
H231 H Uiso 0.2333(10) 0.8264(18) 0.2678(6) 1.000 0.0480 . .
H232 H Uiso 0.2315(10) 0.8405(19) 0.2111(7) 1.000 0.0480 . .
H241 H Uiso 0.2662(10) 0.784(3) 0.1143(12) 1.000 0.0900 . .
H242 H Uiso 0.2138(9) 0.819(3) 0.1085(11) 1.000 0.0900 . .

loop_
_atom_type_symbol
_atom_type_description
_atom_type_scat_dispersion_real
_atom_type_scat_dispersion_imag
_atom_type_scat_source
Zn Zn 0.2839 1.4301 'International Tables Vol C Tables 4.2.6.8 and 6.1.1.4'
O O 0.0106 0.0060 'International Tables Vol C Tables 4.2.6.8 and 6.1.1.4'
Nb Nb -2.0727 0.6215 'International Tables Vol C Tables 4.2.6.8 and 6.1.1.4'
N N 0.0061 0.0033 'International Tables Vol C Tables 4.2.6.8 and 6.1.1.4'
Cl Cl 0.1484 0.1585 'International Tables Vol C Tables 4.2.6.8 and 6.1.1.4'
H H 0.0000 0.0000 'International Tables Vol C Tables 4.2.6.8 and 6.1.1.4'
C C 0.0033 0.0016 'International Tables Vol C Tables 4.2.6.8 and 6.1.1.4'

loop_
_geom_angle_atom_site_label_1
_geom_angle_atom_site_label_2
_geom_angle_atom_site_label_3
_geom_angle
_geom_angle_site_symmetry_1
_geom_angle_site_symmetry_2
_geom_angle_site_symmetry_3
_geom_angle_publ_flag
O2 Nb1 O10 144.50(6) . . . no
O2 Nb1 O11 99.75(6) . . . no
O3 Nb1 O6 144.59(6) . . . no
O3 Nb1 O7 136.07(6) . . . no
O3 Nb1 O10 72.46(6) . . . no
O3 Nb1 O11 81.14(6) . . . no
O6 Nb1 O7 72.34(6) . . . no
O6 Nb1 O10 73.10(6) . . . no
O6 Nb1 O11 81.75(6) . . . no
O7 Nb1 O10 141.47(6) . . . no
O7 Nb1 O11 84.79(6) . . . no
O10 Nb1 O11 73.90(6) . . . no
O1 Nb1 O6 89.53(7) . . . no
O1 Nb1 O7 105.22(7) . . . no
O1 Nb1 O10 90.94(7) . . . no
O1 Nb1 O11 164.15(7) . . . no
O2 Nb1 O3 72.05(6) . . . no
O2 Nb1 O6 141.66(6) . . . no
O2 Nb1 O7 69.69(6) . . . no
O1 Nb1 O3 98.97(7) . . . no
O1 Nb1 O2 95.31(7) . . . no
N1 Zn1 N3 93.99(7) . . . no
N1 Zn1 N4 167.15(7) . . . no
N1 Zn1 N6 94.61(7) . . . no
N2 Zn1 N3 94.42(7) . . . no
N1 Zn1 N5 93.71(7) . . . no
N1 Zn1 N2 76.52(7) . . . no
N4 Zn1 N5 95.58(7) . . . no
N4 Zn1 N6 96.17(7) . . . no
N5 Zn1 N6 76.54(6) . . . no
N3 Zn1 N6 169.31(7) . . . no
N2 Zn1 N5 165.78(7) . . . no
N2 Zn1 N6 93.76(7) . . . no
N2 Zn1 N4 95.78(7) . . . no
N3 Zn1 N5 96.58(7) . . . no
N3 Zn1 N4 76.16(7) . . . no
N7 Zn2 N8 76.35(8) . . . no
N11 Zn2 N12 77.24(7) . . . no
N8 Zn2 N10 90.93(8) . . . no
N8 Zn2 N11 169.69(7) . . . no
N7 Zn2 N9 93.37(7) . . . no
N7 Zn2 N10 164.02(8) . . . no
N7 Zn2 N11 96.15(7) . . . no
N7 Zn2 N12 93.11(7) . . . no
N8 Zn2 N9 90.62(8) . . . no
N10 Zn2 N12 97.86(7) . . . no
N9 Zn2 N10 76.89(8) . . . no
N9 Zn2 N11 96.96(7) . . . no
N8 Zn2 N12 95.90(7) . . . no
N10 Zn2 N11 97.58(7) . . . no
N9 Zn2 N12 171.73(7) . . . no
Nb1 O2 C61 122.85(15) . . . no
Nb1 O3 C62 120.94(14) . . . no
Nb1 O6 C63 120.23(15) . . . no
Nb1 O7 C64 121.79(15) . . . no
Nb1 O10 C65 120.06(14) . . . no
Nb1 O11 C66 117.49(13) . . . no
H171 O17 H172 105(3) . . . no
H171 O17 H173 104(4) . . . no
H172 O17 H173 88(4) . . . no
H181 O18 H182 107(5) . . . no
H181 O18 H183 106(4) . . . no
H182 O18 H183 133(6) . . . no
Zn1 N1 C5 116.03(14) . . . no
Zn1 N1 C1 125.40(15) . . . no
C1 N1 C5 118.57(19) . . . no
Zn1 N2 C6 115.53(14) . . . no
Zn1 N2 C10 125.94(15) . . . no
C6 N2 C10 118.48(19) . . . no
Zn1 N3 C15 115.51(14) . . . no
Zn1 N3 C11 125.83(16) . . . no
C11 N3 C15 118.6(2) . . . no
Zn1 N4 C16 116.83(14) . . . no
Zn1 N4 C20 124.86(15) . . . no
C16 N4 C20 118.28(19) . . . no
C21 N5 C25 118.21(18) . . . no
Zn1 N5 C25 115.82(13) . . . no
Zn1 N5 C21 125.70(15) . . . no
Zn1 N6 C30 125.88(15) . . . no
Zn1 N6 C26 115.65(13) . . . no
C26 N6 C30 118.46(18) . . . no
H191 O19 H192 106(3) . . . no
H192 O19 H193 102(5) . . . no
H191 O19 H193 107(4) . . . no
Zn2 N7 C31 124.74(16) . . . no
C31 N7 C35 119.3(2) . . . no
Zn2 N7 C35 115.93(15) . . . no
Zn2 N8 C40 126.72(18) . . . no
Zn2 N8 C36 113.65(16) . . . no
C36 N8 C40 118.5(2) . . . no
C41 N9 C45 118.5(2) . . . no
Zn2 N9 C41 126.54(16) . . . no
Zn2 N9 C45 114.99(16) . . . no
Zn2 N10 C46 115.35(15) . . . no
C46 N10 C50 118.8(2) . . . no
Zn2 N10 C50 124.74(17) . . . no
Zn2 N11 C55 115.17(14) . . . no
C51 N11 C55 118.13(19) . . . no
Zn2 N11 C51 126.57(15) . . . no
C56 N12 C60 118.80(19) . . . no
Zn2 N12 C60 125.43(15) . . . no
Zn2 N12 C56 114.97(14) . . . no
H201 O20 H203 106(3) . . . no
H201 O20 H202 107.1(16) . . . no
H202 O20 H203 140(4) . . . no
H141 O14 H142 103(4) . . . no
H151 O15 H152 105(2) . . . no
H161 O16 H162 104(4) . . . no
N1 C1 C2 122.7(2) . . . no
C1 C2 C3 119.0(2) . . . no
C2 C3 C4 119.0(2) . . . no
C3 C4 C5 119.3(2) . . . no
C4 C5 C6 122.64(19) . . . no
N1 C5 C6 115.95(18) . . . no
N1 C5 C4 121.41(19) . . . no
N2 C6 C7 121.26(19) . . . no
N2 C6 C5 115.91(18) . . . no
C5 C6 C7 122.83(19) . . . no
C6 C7 C8 119.7(2) . . . no
C7 C8 C9 119.3(2) . . . no
C8 C9 C10 118.5(2) . . . no
N2 C10 C9 122.9(2) . . . no
N3 C11 C12 122.8(2) . . . no
C11 C12 C13 118.7(3) . . . no
C12 C13 C14 119.3(2) . . . no
C13 C14 C15 119.0(2) . . . no
N3 C15 C14 121.5(2) . . . no
N3 C15 C16 116.02(19) . . . no
C14 C15 C16 122.5(2) . . . no
N4 C16 C17 121.3(2) . . . no
N4 C16 C15 115.37(18) . . . no
C15 C16 C17 123.3(2) . . . no
C16 C17 C18 119.5(2) . . . no
C17 C18 C19 119.4(2) . . . no
C18 C19 C20 118.4(2) . . . no
N4 C20 C19 123.2(2) . . . no
N5 C21 C22 123.2(2) . . . no
C21 C22 C23 118.8(2) . . . no
C22 C23 C24 118.9(2) . . . no
C23 C24 C25 119.6(2) . . . no
C24 C25 C26 122.8(2) . . . no
N5 C25 C24 121.34(19) . . . no
N5 C25 C26 115.82(18) . . . no
N6 C26 C25 115.97(19) . . . no
C25 C26 C27 122.4(2) . . . no
N6 C26 C27 121.59(19) . . . no
C26 C27 C28 119.0(2) . . . no
C27 C28 C29 119.2(2) . . . no
C28 C29 C30 118.9(2) . . . no
N6 C30 C29 122.8(2) . . . no
C2 C1 H1 118.66 . . . no
N1 C1 H1 118.67 . . . no
C3 C2 H2 120.45 . . . no
C1 C2 H2 120.52 . . . no
C2 C3 H3 120.48 . . . no
C4 C3 H3 120.52 . . . no
C5 C4 H4 120.35 . . . no
C3 C4 H4 120.37 . . . no
C6 C7 H7 120.12 . . . no
C8 C7 H7 120.19 . . . no
C9 C8 H8 120.33 . . . no
C7 C8 H8 120.42 . . . no
C10 C9 H9 120.77 . . . no
C8 C9 H9 120.76 . . . no
C9 C10 H10 118.61 . . . no
N2 C10 H10 118.54 . . . no
N3 C11 H11 118.56 . . . no
C12 C11 H11 118.63 . . . no
C13 C12 H12 120.65 . . . no
C11 C12 H12 120.62 . . . no
C14 C13 H13 120.33 . . . no
C12 C13 H13 120.35 . . . no
C13 C14 H14 120.53 . . . no
C15 C14 H14 120.48 . . . no
C18 C17 H17 120.23 . . . no
C16 C17 H17 120.30 . . . no
C17 C18 H18 120.30 . . . no
C19 C18 H18 120.35 . . . no
C20 C19 H19 120.87 . . . no
C18 C19 H19 120.74 . . . no
C19 C20 H20 118.40 . . . no
N4 C20 H20 118.42 . . . no
H211 O21 H212 103(3) . . . no
N5 C21 H21 118.36 . . . no
C22 C21 H21 118.49 . . . no
C21 C22 H22 120.57 . . . no
C23 C22 H22 120.61 . . . no
C22 C23 H23 120.60 . . . no
C24 C23 H23 120.53 . . . no
C25 C24 H24 120.26 . . . no
C23 C24 H24 120.15 . . . no
C28 C27 H27 120.47 . . . no
C26 C27 H27 120.57 . . . no
C29 C28 H28 120.38 . . . no
C27 C28 H28 120.39 . . . no
C28 C29 H29 120.52 . . . no
C30 C29 H29 120.55 . . . no
N6 C30 H30 118.54 . . . no
C29 C30 H30 118.64 . . . no
N7 C31 C32 123.0(2) . . . no
C31 C32 C33 117.7(3) . . . no
C32 C33 C34 120.2(3) . . . no
C33 C34 C35 119.2(3) . . . no
N7 C35 C34 120.5(2) . . . no
N7 C35 C36 116.4(2) . . . no
C34 C35 C36 123.1(2) . . . no
N8 C36 C37 120.9(2) . . . no
N8 C36 C35 115.7(2) . . . no
C35 C36 C37 123.4(2) . . . no
C36 C37 C38 120.1(3) . . . no
C37 C38 C39 119.5(3) . . . no
C38 C39 C40 118.1(3) . . . no
N8 C40 C39 122.9(3) . . . no
N9 C41 C42 123.0(2) . . . no
C41 C42 C43 118.7(3) . . . no
C42 C43 C44 119.2(3) . . . no
C43 C44 C45 119.3(3) . . . no
N9 C45 C46 115.8(2) . . . no
N9 C45 C44 121.4(2) . . . no
C44 C45 C46 122.8(2) . . . no
N10 C46 C45 116.0(2) . . . no
C45 C46 C47 123.0(2) . . . no
N10 C46 C47 121.0(2) . . . no
C46 C47 C48 119.2(2) . . . no
C47 C48 C49 119.9(3) . . . no
C48 C49 C50 118.0(3) . . . no
N10 C50 C49 123.2(3) . . . no
N11 C51 C52 123.2(2) . . . no
C51 C52 C53 118.3(2) . . . no
C52 C53 C54 119.7(2) . . . no
C53 C54 C55 119.2(2) . . . no
N11 C55 C54 121.5(2) . . . no
N11 C55 C56 116.01(19) . . . no
C54 C55 C56 122.5(2) . . . no
C55 C56 C57 123.0(2) . . . no
N12 C56 C55 115.78(19) . . . no
N12 C56 C57 121.3(2) . . . no
C56 C57 C58 119.4(2) . . . no
C57 C58 C59 119.4(2) . . . no
C58 C59 C60 118.2(2) . . . no
N12 C60 C59 123.0(2) . . . no
H221 O22 H222 105(3) . . . no
C32 C31 H31 118.52 . . . no
N7 C31 H31 118.44 . . . no
C31 C32 H32 121.08 . . . no
C33 C32 H32 121.23 . . . no
C32 C33 H33 119.93 . . . no
C34 C33 H33 119.83 . . . no
C33 C34 H34 120.44 . . . no
C35 C34 H34 120.39 . . . no
C38 C37 H37 119.98 . . . no
C36 C37 H37 119.95 . . . no
C37 C38 H38 120.28 . . . no
C39 C38 H38 120.22 . . . no
C38 C39 H39 120.93 . . . no
C40 C39 H39 120.96 . . . no
C39 C40 H40 118.55 . . . no
N8 C40 H40 118.53 . . . no
C42 C41 H41 118.57 . . . no
N9 C41 H41 118.47 . . . no
C43 C42 H42 120.67 . . . no
C41 C42 H42 120.64 . . . no
C44 C43 H43 120.40 . . . no
C42 C43 H43 120.36 . . . no
C45 C44 H44 120.31 . . . no
C43 C44 H44 120.43 . . . no
C46 C47 H47 120.42 . . . no
C48 C47 H47 120.42 . . . no
C47 C48 H48 119.99 . . . no
C49 C48 H48 120.09 . . . no
C50 C49 H49 121.11 . . . no
C48 C49 H49 120.89 . . . no
N10 C50 H50 118.43 . . . no
C49 C50 H50 118.39 . . . no
C52 C51 H51 118.41 . . . no
N11 C51 H51 118.38 . . . no
C53 C52 H52 120.83 . . . no
C51 C52 H52 120.91 . . . no
C54 C53 H53 120.16 . . . no
C52 C53 H53 120.19 . . . no
C53 C54 H54 120.41 . . . no
C55 C54 H54 120.38 . . . no
C58 C57 H57 120.31 . . . no
C56 C57 H57 120.26 . . . no
C59 C58 H58 120.31 . . . no
C57 C58 H58 120.33 . . . no
C58 C59 H59 120.93 . . . no
C60 C59 H59 120.90 . . . no
C59 C60 H60 118.50 . . . no
N12 C60 H60 118.55 . . . no
O2 C61 O4 125.4(2) . . . no
O2 C61 C62 111.8(2) . . . no
O4 C61 C62 122.9(2) . . . no
O5 C62 C61 121.9(2) . . . no
O3 C62 O5 126.7(2) . . . no
O3 C62 C61 111.5(2) . . . no
O6 C63 C64 112.7(2) . . . no
O6 C63 O8 125.4(2) . . . no
O8 C63 C64 121.8(2) . . . no
O7 C64 C63 112.3(2) . . . no
O7 C64 O9 125.6(2) . . . no
O9 C64 C63 122.2(2) . . . no
O10 C65 C66 114.07(18) . . . no
O12 C65 C66 120.14(18) . . . no
O10 C65 O12 125.8(2) . . . no
O13 C66 C65 119.52(19) . . . no
O11 C66 O13 126.3(2) . . . no
O11 C66 C65 114.15(17) . . . no
H231 O23 H232 105(2) . . . no
H241 O24 H242 104(3) . . . no

loop_
_geom_bond_atom_site_label_1
_geom_bond_atom_site_label_2
_geom_bond_distance
_geom_bond_site_symmetry_1
_geom_bond_site_symmetry_2
_geom_bond_publ_flag
Nb1 O7 2.1052(16) . . no
Nb1 O10 2.1186(16) . . no
Nb1 O11 2.2018(14) . . no
Nb1 O3 2.1507(16) . . no
Nb1 O1 1.7141(16) . . no
Nb1 O2 2.0994(15) . . no
Nb1 O6 2.1588(16) . . no
Zn1 N4 2.1360(18) . . no
Zn1 N1 2.1428(18) . . no
Zn1 N2 2.1591(18) . . no
Zn1 N3 2.1736(19) . . no
Zn1 N5 2.1496(17) . . no
Zn1 N6 2.1569(17) . . no
Zn2 N7 2.1369(19) . . no
Zn2 N8 2.182(2) . . no
Zn2 N9 2.156(2) . . no
Zn2 N10 2.142(2) . . no
Zn2 N11 2.1376(18) . . no
Zn2 N12 2.1423(18) . . no
O2 C61 1.290(3) . . no
O3 C62 1.296(3) . . no
O4 C61 1.219(3) . . no
O5 C62 1.214(3) . . no
O6 C63 1.282(3) . . no
O7 C64 1.294(3) . . no
O8 C63 1.218(3) . . no
O9 C64 1.215(3) . . no
O10 C65 1.288(3) . . no
O11 C66 1.277(3) . . no
O12 C65 1.216(3) . . no
O13 C66 1.227(3) . . no
O17 H172 0.84(2) . . no
O17 H173 0.845(17) . . no
O17 H171 0.84(2) . . no
O18 H183 0.84(5) . . no
O18 H182 0.84(2) . . no
O18 H181 0.82(3) . . no
N1 C5 1.345(3) . . no
N1 C1 1.346(3) . . no
N2 C10 1.346(3) . . no
N2 C6 1.344(3) . . no
N3 C11 1.338(3) . . no
N3 C15 1.342(3) . . no
N4 C20 1.341(3) . . no
N4 C16 1.350(3) . . no
N5 C21 1.343(3) . . no
N5 C25 1.353(3) . . no
N6 C26 1.351(3) . . no
N6 C30 1.343(3) . . no
O19 H193 0.83(4) . . no
O19 H191 0.82(2) . . no
O19 H192 0.83(3) . . no
N7 C35 1.342(3) . . no
N7 C31 1.343(3) . . no
N8 C36 1.356(3) . . no
N8 C40 1.340(3) . . no
N9 C45 1.348(3) . . no
N9 C41 1.343(3) . . no
N10 C46 1.339(3) . . no
N10 C50 1.339(3) . . no
N11 C55 1.344(3) . . no
N11 C51 1.348(3) . . no
N12 C56 1.342(3) . . no
N12 C60 1.341(3) . . no
O20 H203 0.85(4) . . no
O20 H201 0.831(13) . . no
O20 H202 0.852(14) . . no
O14 H142 0.84(3) . . no
O14 H141 0.84(2) . . no
O15 H152 0.85(2) . . no
O15 H151 0.84(2) . . no
O16 H162 0.845(17) . . no
O16 H161 0.84(2) . . no
C1 C2 1.372(3) . . no
C2 C3 1.376(3) . . no
C3 C4 1.383(3) . . no
C4 C5 1.389(3) . . no
C5 C6 1.488(3) . . no
C6 C7 1.386(3) . . no
C7 C8 1.372(3) . . no
C8 C9 1.380(4) . . no
C9 C10 1.374(3) . . no
C11 C12 1.378(4) . . no
C12 C13 1.368(4) . . no
C13 C14 1.386(4) . . no
C14 C15 1.387(3) . . no
C15 C16 1.489(3) . . no
C16 C17 1.382(3) . . no
C17 C18 1.380(4) . . no
C18 C19 1.374(4) . . no
C19 C20 1.375(3) . . no
C21 C22 1.376(3) . . no
C22 C23 1.378(3) . . no
C23 C24 1.384(3) . . no
C24 C25 1.389(3) . . no
C25 C26 1.485(3) . . no
C26 C27 1.389(3) . . no
C27 C28 1.392(3) . . no
C28 C29 1.371(3) . . no
C29 C30 1.379(3) . . no
C1 H1 0.9296 . . no
C2 H2 0.9294 . . no
C3 H3 0.9295 . . no
C4 H4 0.9306 . . no
C7 H7 0.9296 . . no
C8 H8 0.9292 . . no
C9 H9 0.9304 . . no
C10 H10 0.9306 . . no
C11 H11 0.9294 . . no
C12 H12 0.9296 . . no
C13 H13 0.9298 . . no
C14 H14 0.9306 . . no
C17 H17 0.9304 . . no
C18 H18 0.9291 . . no
C19 H19 0.9286 . . no
C20 H20 0.9296 . . no
C21 H21 0.9295 . . no
O21 H211 0.84(2) . . no
O21 H212 0.84(3) . . no
C22 H22 0.9289 . . no
C23 H23 0.9304 . . no
C24 H24 0.9297 . . no
C27 H27 0.9308 . . no
C28 H28 0.9292 . . no
C29 H29 0.9301 . . no
C30 H30 0.9308 . . no
C31 C32 1.379(4) . . no
C32 C33 1.370(4) . . no
C33 C34 1.382(5) . . no
C34 C35 1.392(4) . . no
C35 C36 1.481(3) . . no
C36 C37 1.378(4) . . no
C37 C38 1.372(5) . . no
C38 C39 1.374(5) . . no
C39 C40 1.384(4) . . no
C41 C42 1.376(4) . . no
C42 C43 1.369(5) . . no
C43 C44 1.389(4) . . no
C44 C45 1.383(4) . . no
C45 C46 1.492(3) . . no
C46 C47 1.393(3) . . no
C47 C48 1.376(4) . . no
C48 C49 1.368(4) . . no
C49 C50 1.376(4) . . no
C51 C52 1.375(4) . . no
C52 C53 1.373(4) . . no
C53 C54 1.379(4) . . no
C54 C55 1.388(3) . . no
C55 C56 1.490(3) . . no
C56 C57 1.386(3) . . no
C57 C58 1.386(3) . . no
C58 C59 1.374(4) . . no
C59 C60 1.385(4) . . no
O22 H222 0.83(3) . . no
O22 H221 0.84(3) . . no
C31 H31 0.9308 . . no
C32 H32 0.9306 . . no
C33 H33 0.9304 . . no
C34 H34 0.9303 . . no
C37 H37 0.9307 . . no
C38 H38 0.9312 . . no
C39 H39 0.9307 . . no
C40 H40 0.9302 . . no
C41 H41 0.9303 . . no
C42 H42 0.9297 . . no
C43 H43 0.9309 . . no
C44 H44 0.9298 . . no
C47 H47 0.9302 . . no
C48 H48 0.9304 . . no
C49 H49 0.9306 . . no
C50 H50 0.9302 . . no
C51 H51 0.9307 . . no
C52 H52 0.9302 . . no
C53 H53 0.9308 . . no
C54 H54 0.9303 . . no
C57 H57 0.9305 . . no
C58 H58 0.9305 . . no
C59 H59 0.9293 . . no
C60 H60 0.9299 . . no
C61 C62 1.538(3) . . no
C63 C64 1.530(4) . . no
C65 C66 1.550(3) . . no
O23 H231 0.833(18) . . no
O23 H232 0.83(2) . . no
O24 H241 0.84(3) . . no
O24 H242 0.84(3) . . no

loop_
_geom_hbond_atom_site_label_D
_geom_hbond_atom_site_label_H
_geom_hbond_atom_site_label_A
_geom_hbond_distance_DH
_geom_hbond_distance_HA
_geom_hbond_distance_DA
_geom_hbond_angle_DHA
_geom_hbond_site_symmetry_A
_geom_hbond_publ_flag
O14 H141 O9 0.84(2) 2.07(3) 2.889(3) 163(3) . no
O14 H142 O4 0.84(3) 2.03(3) 2.840(3) 162(4) 3_666 no
O15 H151 O14 0.84(2) 1.96(2) 2.776(3) 166(2) . no
O15 H152 O3 0.85(2) 2.302(17) 3.107(3) 159(3) 1_545 no
O16 H161 O15 0.84(2) 1.99(3) 2.807(4) 165(4) . no
O16 H162 O21 0.845(17) 1.90(2) 2.736(4) 170(4) 1_545 no
O17 H171 O16 0.84(2) 1.95(3) 2.780(4) 170(3) . no
O17 H172 O20 0.84(2) 2.08(3) 2.764(4) 138(2) . no
O17 H173 O18 0.845(17) 1.920(12) 2.700(4) 153(3) . no
O18 H181 O8 0.82(3) 1.99(3) 2.788(4) 165(4) . no
O18 H182 O17 0.84(2) 1.933(10) 2.700(4) 151(4) . no
O18 H183 O19 0.84(5) 2.01(5) 2.769(4) 150(7) . no
O19 H191 Cl1 0.82(2) 2.43(2) 3.251(2) 174(2) 3_566 no
O19 H192 O18 0.83(3) 1.94(3) 2.769(4) 175(6) . no
O19 H193 O19 0.83(4) 2.01(4) 2.806(3) 163(5) 3_566 no
O20 H201 Cl1 0.831(13) 2.406(13) 3.204(3) 162(2) 3_566 no
O20 H202 O20 0.852(14) 2.07(2) 2.817(4) 146(2) 3_556 no
O20 H203 O17 0.85(4) 1.97(5) 2.764(4) 156(4) . no
O21 H211 Cl1 0.84(2) 2.42(2) 3.258(3) 172(3) . no
O21 H212 O10 0.84(3) 2.13(3) 2.896(3) 151(3) . no
O22 H221 Cl1 0.84(3) 2.31(3) 3.147(3) 176(3) . no
O22 H222 O8 0.83(3) 2.38(3) 3.184(4) 162(2) . no
O23 H231 O12 0.833(18) 2.349(15) 2.943(2) 129(2) . no
O23 H231 O13 0.833(18) 2.16(2) 2.934(2) 155.5(19) . no
O23 H232 O24 0.83(2) 1.942(18) 2.743(3) 161(2) . no
O24 H241 O1 0.84(3) 2.03(3) 2.857(3) 170(4) 4_564 no
O24 H242 O22 0.84(3) 1.97(3) 2.796(3) 170(4) 4_564 no
C4 H4 O23 0.9300 2.4800 3.399(3) 168.00 1_545 no
C8 H8 O15 0.9300 2.3700 3.239(3) 156.00 . no
C12 H12 O16 0.9300 2.3900 3.252(4) 155.00 4_554 no
C19 H19 Cl1 0.9300 2.7500 3.482(3) 137.00 . no
C27 H27 O23 0.9300 2.4600 3.379(3) 169.00 2_545 no
C33 H33 O1 0.9300 2.4300 3.275(3) 150.00 4_564 no
C39 H39 O9 0.9300 2.5500 3.407(4) 154.00 . no
C47 H47 O23 0.9300 2.5300 3.432(3) 164.00 1_545 no
C49 H49 O5 0.9300 2.5000 3.323(4) 147.00 1_545 no
C54 H54 O11 0.9300 2.5200 3.155(3) 125.00 2_645 no
C57 H57 O13 0.9300 2.3900 3.313(3) 170.00 2_645 no

loop_
_geom_torsion_atom_site_label_1
_geom_torsion_atom_site_label_2
_geom_torsion_atom_site_label_3
_geom_torsion_atom_site_label_4
_geom_torsion
_geom_torsion_site_symmetry_1
_geom_torsion_site_symmetry_2
_geom_torsion_site_symmetry_3
_geom_torsion_site_symmetry_4
_geom_torsion_publ_flag
O11 Nb1 O2 C61 81.08(17) . . . . no
O1 Nb1 O3 C62 95.99(17) . . . . no
O2 Nb1 O3 C62 3.28(16) . . . . no
O6 Nb1 O3 C62 -162.02(15) . . . . no
O7 Nb1 O3 C62 -27.2(2) . . . . no
O10 Nb1 O3 C62 -175.87(17) . . . . no
O11 Nb1 O3 C62 -100.05(16) . . . . no
O1 Nb1 O6 C63 -111.68(18) . . . . no
O2 Nb1 O6 C63 -13.7(2) . . . . no
O3 Nb1 O6 C63 143.40(16) . . . . no
O7 Nb1 O6 C63 -5.52(17) . . . . no
O10 Nb1 O6 C63 157.20(18) . . . . no
O11 Nb1 O6 C63 81.61(17) . . . . no
O1 Nb1 O7 C64 92.23(17) . . . . no
O2 Nb1 O7 C64 -177.68(18) . . . . no
O3 Nb1 O7 C64 -146.75(15) . . . . no
O6 Nb1 O7 C64 7.72(16) . . . . no
O10 Nb1 O7 C64 -19.4(2) . . . . no
O11 Nb1 O7 C64 -75.26(17) . . . . no
O1 Nb1 O10 C65 -179.84(17) . . . . no
O2 Nb1 O10 C65 79.66(19) . . . . no
O3 Nb1 O10 C65 81.05(16) . . . . no
O6 Nb1 O10 C65 -90.62(16) . . . . no
O7 Nb1 O10 C65 -63.59(19) . . . . no
O11 Nb1 O10 C65 -4.54(15) . . . . no
O2 Nb1 O11 C66 -138.89(15) . . . . no
O1 Nb1 O2 C61 -93.94(17) . . . . no
O3 Nb1 O2 C61 3.79(16) . . . . no
O6 Nb1 O2 C61 170.08(15) . . . . no
O7 Nb1 O2 C61 161.77(18) . . . . no
O10 Nb1 O2 C61 5.2(2) . . . . no
O10 Nb1 O11 C66 5.22(15) . . . . no
O3 Nb1 O11 C66 -68.97(15) . . . . no
O6 Nb1 O11 C66 79.92(15) . . . . no
O7 Nb1 O11 C66 152.78(15) . . . . no
N2 Zn1 N1 C5 1.92(14) . . . . no
N3 Zn1 N1 C1 -84.65(18) . . . . no
N3 Zn1 N1 C5 95.52(15) . . . . no
N2 Zn1 N1 C1 -178.24(19) . . . . no
N1 Zn1 N2 C6 -2.34(14) . . . . no
N1 Zn1 N2 C10 -179.64(19) . . . . no
N3 Zn1 N2 C6 -95.39(15) . . . . no
N5 Zn1 N1 C1 12.22(19) . . . . no
N5 Zn1 N1 C5 -167.62(15) . . . . no
N6 Zn1 N1 C1 89.00(18) . . . . no
N6 Zn1 N1 C5 -90.84(15) . . . . no
N6 Zn1 N2 C10 -85.79(18) . . . . no
N1 Zn1 N3 C11 9.2(2) . . . . no
N1 Zn1 N3 C15 -173.05(16) . . . . no
N2 Zn1 N3 C11 86.0(2) . . . . no
N2 Zn1 N3 C15 -96.29(16) . . . . no
N4 Zn1 N3 C11 -179.1(2) . . . . no
N4 Zn1 N3 C15 -1.41(15) . . . . no
N5 Zn1 N3 C11 -85.0(2) . . . . no
N5 Zn1 N3 C15 92.74(16) . . . . no
N2 Zn1 N4 C16 92.33(15) . . . . no
N2 Zn1 N4 C20 -85.84(18) . . . . no
N3 Zn1 N2 C10 87.31(18) . . . . no
N4 Zn1 N2 C6 -171.89(15) . . . . no
N4 Zn1 N2 C10 10.81(18) . . . . no
N6 Zn1 N2 C6 91.51(15) . . . . no
N5 Zn1 N4 C16 -96.23(15) . . . . no
N5 Zn1 N4 C20 85.60(18) . . . . no
N6 Zn1 N4 C16 -173.24(15) . . . . no
N6 Zn1 N4 C20 8.59(19) . . . . no
N1 Zn1 N5 C21 -83.02(18) . . . . no
N1 Zn1 N5 C25 90.84(15) . . . . no
N3 Zn1 N5 C21 11.43(18) . . . . no
N3 Zn1 N5 C25 -174.70(14) . . . . no
N4 Zn1 N5 C21 88.09(18) . . . . no
N4 Zn1 N5 C25 -98.05(15) . . . . no
N6 Zn1 N5 C21 -176.88(18) . . . . no
N6 Zn1 N5 C25 -3.02(14) . . . . no
N1 Zn1 N6 C26 -92.35(15) . . . . no
N1 Zn1 N6 C30 89.48(17) . . . . no
N2 Zn1 N6 C26 -169.11(14) . . . . no
N2 Zn1 N6 C30 12.72(17) . . . . no
N4 Zn1 N6 C26 94.65(15) . . . . no
N4 Zn1 N6 C30 -83.52(17) . . . . no
N5 Zn1 N6 C26 0.37(14) . . . . no
N5 Zn1 N6 C30 -177.81(18) . . . . no
N3 Zn1 N4 C20 -178.98(19) . . . . no
N3 Zn1 N4 C16 -0.81(15) . . . . no
N11 Zn2 N7 C35 178.50(17) . . . . no
N11 Zn2 N7 C31 0.1(2) . . . . no
N7 Zn2 N8 C36 12.54(16) . . . . no
N7 Zn2 N8 C40 179.9(2) . . . . no
N9 Zn2 N8 C36 -80.77(17) . . . . no
N9 Zn2 N8 C40 86.6(2) . . . . no
N10 Zn2 N8 C36 -157.67(17) . . . . no
N12 Zn2 N7 C31 77.60(19) . . . . no
N12 Zn2 N7 C35 -104.01(17) . . . . no
N11 Zn2 N12 C60 175.8(2) . . . . no
N12 Zn2 N8 C40 -88.3(2) . . . . no
N7 Zn2 N9 C41 15.6(2) . . . . no
N7 Zn2 N9 C45 -164.25(17) . . . . no
N8 Zn2 N9 C41 92.0(2) . . . . no
N8 Zn2 N9 C45 -87.89(17) . . . . no
N10 Zn2 N9 C41 -177.2(2) . . . . no
N10 Zn2 N9 C45 2.93(16) . . . . no
N11 Zn2 N9 C41 -81.0(2) . . . . no
N11 Zn2 N9 C45 99.13(17) . . . . no
N8 Zn2 N10 C46 82.66(17) . . . . no
N8 Zn2 N10 C50 -84.8(2) . . . . no
N9 Zn2 N10 C46 -7.76(16) . . . . no
N9 Zn2 N10 C50 -175.3(2) . . . . no
N11 Zn2 N10 C46 -103.18(17) . . . . no
N11 Zn2 N10 C50 89.3(2) . . . . no
N8 Zn2 N7 C31 172.9(2) . . . . no
N8 Zn2 N7 C35 -8.70(17) . . . . no
N9 Zn2 N7 C31 -97.27(19) . . . . no
N9 Zn2 N7 C35 81.12(17) . . . . no
N9 Zn2 N11 C55 -174.89(15) . . . . no
N10 Zn2 N11 C51 78.50(19) . . . . no
N10 Zn2 N11 C55 -97.26(15) . . . . no
N12 Zn2 N11 C51 174.9(2) . . . . no
N12 Zn2 N11 C55 -0.87(15) . . . . no
N7 Zn2 N12 C56 -89.41(16) . . . . no
N7 Zn2 N12 C60 80.15(19) . . . . no
N8 Zn2 N12 C56 -166.00(16) . . . . no
N8 Zn2 N12 C60 3.6(2) . . . . no
N10 Zn2 N12 C56 102.23(16) . . . . no
N10 Zn2 N12 C60 -88.21(19) . . . . no
N11 Zn2 N12 C56 6.19(15) . . . . no
N12 Zn2 N10 C46 178.75(16) . . . . no
N12 Zn2 N10 C50 11.3(2) . . . . no
N7 Zn2 N11 C51 -93.30(19) . . . . no
N7 Zn2 N11 C55 90.94(15) . . . . no
N9 Zn2 N11 C51 0.87(19) . . . . no
N12 Zn2 N8 C36 104.33(16) . . . . no
N10 Zn2 N8 C40 9.7(2) . . . . no
Nb1 O2 C61 O4 170.38(19) . . . . no
Nb1 O2 C61 C62 -8.8(3) . . . . no
Nb1 O3 C62 O5 172.7(2) . . . . no
Nb1 O3 C62 C61 -8.2(2) . . . . no
Nb1 O6 C63 O8 -178.5(2) . . . . no
Nb1 O6 C63 C64 3.1(3) . . . . no
Nb1 O7 C64 O9 172.17(19) . . . . no
Nb1 O7 C64 C63 -8.5(3) . . . . no
Nb1 O10 C65 C66 3.4(2) . . . . no
Nb1 O10 C65 O12 -177.40(18) . . . . no
Nb1 O11 C66 O13 175.15(18) . . . . no
Nb1 O11 C66 C65 -5.1(2) . . . . no
C1 N1 C5 C4 -0.8(3) . . . . no
C1 N1 C5 C6 178.85(19) . . . . no
C5 N1 C1 C2 -0.6(3) . . . . no
Zn1 N1 C1 C2 179.55(18) . . . . no
Zn1 N1 C5 C4 179.03(16) . . . . no
Zn1 N1 C5 C6 -1.3(2) . . . . no
Zn1 N2 C6 C7 -177.35(16) . . . . no
C6 N2 C10 C9 0.1(3) . . . . no
Zn1 N2 C10 C9 177.33(17) . . . . no
C10 N2 C6 C7 0.2(3) . . . . no
Zn1 N2 C6 C5 2.4(2) . . . . no
C10 N2 C6 C5 179.93(19) . . . . no
Zn1 N3 C11 C12 176.3(2) . . . . no
C11 N3 C15 C16 -178.9(2) . . . . no
Zn1 N3 C15 C14 -176.01(17) . . . . no
C15 N3 C11 C12 -1.3(4) . . . . no
C11 N3 C15 C14 1.9(3) . . . . no
Zn1 N3 C15 C16 3.2(2) . . . . no
Zn1 N4 C16 C15 2.7(2) . . . . no
C16 N4 C20 C19 -0.7(3) . . . . no
Zn1 N4 C16 C17 -177.47(17) . . . . no
C20 N4 C16 C15 -179.01(19) . . . . no
C20 N4 C16 C17 0.8(3) . . . . no
Zn1 N4 C20 C19 177.46(18) . . . . no
Zn1 N5 C21 C22 172.36(17) . . . . no
C21 N5 C25 C26 179.40(18) . . . . no
Zn1 N5 C25 C24 -173.72(16) . . . . no
C25 N5 C21 C22 -1.4(3) . . . . no
C21 N5 C25 C24 0.6(3) . . . . no
Zn1 N5 C25 C26 5.1(2) . . . . no
C30 N6 C26 C27 0.7(3) . . . . no
Zn1 N6 C30 C29 177.19(16) . . . . no
C30 N6 C26 C25 -179.58(18) . . . . no
Zn1 N6 C26 C25 2.1(2) . . . . no
Zn1 N6 C26 C27 -177.60(16) . . . . no
C26 N6 C30 C29 -0.9(3) . . . . no
C31 N7 C35 C34 1.1(4) . . . . no
C35 N7 C31 C32 0.0(4) . . . . no
C31 N7 C35 C36 -177.6(2) . . . . no
Zn2 N7 C35 C36 3.9(3) . . . . no
Zn2 N7 C31 C32 178.35(19) . . . . no
Zn2 N7 C35 C34 -177.4(2) . . . . no
C36 N8 C40 C39 1.8(4) . . . . no
Zn2 N8 C36 C37 166.1(2) . . . . no
C40 N8 C36 C37 -2.3(4) . . . . no
Zn2 N8 C36 C35 -14.6(3) . . . . no
C40 N8 C36 C35 176.9(2) . . . . no
Zn2 N8 C40 C39 -165.1(2) . . . . no
Zn2 N9 C45 C44 -178.44(19) . . . . no
Zn2 N9 C41 C42 179.76(19) . . . . no
C41 N9 C45 C46 -178.1(2) . . . . no
Zn2 N9 C45 C46 1.8(3) . . . . no
C41 N9 C45 C44 1.7(3) . . . . no
C45 N9 C41 C42 -0.4(4) . . . . no
C50 N10 C46 C47 0.4(3) . . . . no
Zn2 N10 C50 C49 166.0(2) . . . . no
C50 N10 C46 C45 179.4(2) . . . . no
Zn2 N10 C46 C45 11.1(3) . . . . no
C46 N10 C50 C49 -1.1(4) . . . . no
Zn2 N10 C46 C47 -167.90(18) . . . . no
Zn2 N11 C55 C54 174.92(17) . . . . no
C51 N11 C55 C56 179.78(19) . . . . no
Zn2 N11 C55 C56 -4.1(2) . . . . no
C51 N11 C55 C54 -1.2(3) . . . . no
C55 N11 C51 C52 1.3(3) . . . . no
Zn2 N11 C51 C52 -174.35(18) . . . . no
C60 N12 C56 C57 -1.0(3) . . . . no
C56 N12 C60 C59 0.5(3) . . . . no
Zn2 N12 C56 C55 -10.2(2) . . . . no
C60 N12 C56 C55 179.5(2) . . . . no
Zn2 N12 C60 C59 -168.69(18) . . . . no
Zn2 N12 C56 C57 169.32(17) . . . . no
N1 C1 C2 C3 1.0(4) . . . . no
C1 C2 C3 C4 0.0(4) . . . . no
C2 C3 C4 C5 -1.4(4) . . . . no
C3 C4 C5 C6 -177.8(2) . . . . no
C3 C4 C5 N1 1.8(3) . . . . no
N1 C5 C6 N2 -0.8(3) . . . . no
C4 C5 C6 C7 -1.3(3) . . . . no
C4 C5 C6 N2 178.9(2) . . . . no
N1 C5 C6 C7 179.0(2) . . . . no
N2 C6 C7 C8 -0.4(3) . . . . no
C5 C6 C7 C8 179.9(2) . . . . no
C6 C7 C8 C9 0.4(4) . . . . no
C7 C8 C9 C10 -0.1(4) . . . . no
C8 C9 C10 N2 -0.1(4) . . . . no
N3 C11 C12 C13 -0.2(4) . . . . no
C11 C12 C13 C14 1.2(4) . . . . no
C12 C13 C14 C15 -0.7(4) . . . . no
C13 C14 C15 C16 179.9(2) . . . . no
C13 C14 C15 N3 -0.9(4) . . . . no
C14 C15 C16 C17 -4.5(3) . . . . no
N3 C15 C16 C17 176.2(2) . . . . no
N3 C15 C16 N4 -3.9(3) . . . . no
C14 C15 C16 N4 175.3(2) . . . . no
C15 C16 C17 C18 179.5(2) . . . . no
N4 C16 C17 C18 -0.3(3) . . . . no
C16 C17 C18 C19 -0.3(4) . . . . no
C17 C18 C19 C20 0.4(4) . . . . no
C18 C19 C20 N4 0.1(4) . . . . no
N5 C21 C22 C23 1.2(3) . . . . no
C21 C22 C23 C24 -0.3(3) . . . . no
C22 C23 C24 C25 -0.4(3) . . . . no
C23 C24 C25 C26 -178.4(2) . . . . no
C23 C24 C25 N5 0.3(3) . . . . no
N5 C25 C26 C27 174.9(2) . . . . no
C24 C25 C26 N6 174.0(2) . . . . no
C24 C25 C26 C27 -6.3(3) . . . . no
N5 C25 C26 N6 -4.8(3) . . . . no
C25 C26 C27 C28 -179.3(2) . . . . no
N6 C26 C27 C28 0.4(3) . . . . no
C26 C27 C28 C29 -1.2(3) . . . . no
C27 C28 C29 C30 1.0(3) . . . . no
C28 C29 C30 N6 0.1(3) . . . . no
N7 C31 C32 C33 -0.9(4) . . . . no
C31 C32 C33 C34 0.6(5) . . . . no
C32 C33 C34 C35 0.4(5) . . . . no
C33 C34 C35 C36 177.3(3) . . . . no
C33 C34 C35 N7 -1.3(4) . . . . no
C34 C35 C36 C37 8.0(4) . . . . no
N7 C35 C36 N8 7.4(3) . . . . no
N7 C35 C36 C37 -173.3(2) . . . . no
C34 C35 C36 N8 -171.2(2) . . . . no
N8 C36 C37 C38 1.0(4) . . . . no
C35 C36 C37 C38 -178.2(3) . . . . no
C36 C37 C38 C39 0.9(5) . . . . no
C37 C38 C39 C40 -1.5(5) . . . . no
C38 C39 C40 N8 0.2(5) . . . . no
N9 C41 C42 C43 -0.7(4) . . . . no
C41 C42 C43 C44 0.5(4) . . . . no
C42 C43 C44 C45 0.7(4) . . . . no
C43 C44 C45 C46 177.9(3) . . . . no
C43 C44 C45 N9 -1.9(4) . . . . no
N9 C45 C46 C47 170.4(2) . . . . no
C44 C45 C46 C47 -9.4(4) . . . . no
N9 C45 C46 N10 -8.7(3) . . . . no
C44 C45 C46 N10 171.6(2) . . . . no
N10 C46 C47 C48 0.7(4) . . . . no
C45 C46 C47 C48 -178.3(2) . . . . no
C46 C47 C48 C49 -1.1(4) . . . . no
C47 C48 C49 C50 0.5(4) . . . . no
C48 C49 C50 N10 0.7(4) . . . . no
N11 C51 C52 C53 -0.5(4) . . . . no
C51 C52 C53 C54 -0.4(4) . . . . no
C52 C53 C54 C55 0.4(4) . . . . no
C53 C54 C55 C56 179.3(2) . . . . no
C53 C54 C55 N11 0.4(4) . . . . no
C54 C55 C56 C57 11.1(3) . . . . no
C54 C55 C56 N12 -169.4(2) . . . . no
N11 C55 C56 N12 9.6(3) . . . . no
N11 C55 C56 C57 -169.9(2) . . . . no
N12 C56 C57 C58 0.9(3) . . . . no
C55 C56 C57 C58 -179.7(2) . . . . no
C56 C57 C58 C59 -0.2(4) . . . . no
C57 C58 C59 C60 -0.3(4) . . . . no
C58 C59 C60 N12 0.1(4) . . . . no
O2 C61 C62 O5 -170.4(2) . . . . no
O4 C61 C62 O3 -168.7(2) . . . . no
O4 C61 C62 O5 10.4(4) . . . . no
O2 C61 C62 O3 10.5(3) . . . . no
O8 C63 C64 O7 -175.2(2) . . . . no
O6 C63 C64 O9 -177.4(2) . . . . no
O8 C63 C64 O9 4.2(4) . . . . no
O6 C63 C64 O7 3.2(3) . . . . no
O10 C65 C66 O11 1.3(3) . . . . no
O12 C65 C66 O13 1.8(3) . . . . no
O10 C65 C66 O13 -179.0(2) . . . . no
O12 C65 C66 O11 -178.0(2) . . . . no
